data_2240161
loop_
_publ_author_name
'Kong, Cheng-Cheng'
'Zhou, Jia-Zheng'
'Yu, Jian-Hua'
'Li, Sheng-Li'

_publ_section_title
;
 Crystal structure of
 dichlorido(2,2':6',2''-terpyridine-\k^3^<i>N</i>,<i>N</i>',<i>N</i>'')zinc:
 a redetermination
;
_journal_issue 11
_journal_name_full 'Acta Crystallographica Section E'
_journal_page_first m382
_journal_page_last m383
_journal_paper_doi 10.1107/S1600536814023605
_journal_volume 70
_journal_year 2014
_chemical_formula_iupac '[Zn Cl2 (C15 H11 N3)]'
_chemical_formula_moiety 'C15 H11 Cl2 N3 Zn'
_chemical_formula_sum 'C15 H11 Cl2 N3 Zn'
_chemical_formula_weight 369.54
_chemical_name_systematic
;
Dichlorido(2,2':6',2''-terpyridine-\k^3^<i>N</i>,<i>N</i>',<i>N</i>'')zinc
;
_space_group_IT_number 14
_symmetry_cell_setting monoclinic
_symmetry_space_group_name_Hall '-P 2ybc'
_symmetry_space_group_name_H-M 'P 1 21/c 1'
_atom_sites_solution_hydrogens geom
_atom_sites_solution_primary direct
_atom_sites_solution_secondary difmap
_audit_creation_method SHELXL-97
_cell_angle_alpha 90.00
_cell_angle_beta 93.911(5)
_cell_angle_gamma 90.00
_cell_formula_units_Z 4
_cell_length_a 10.950(5)
_cell_length_b 8.250(5)
_cell_length_c 16.216(5)
_cell_measurement_reflns_used 6593
_cell_measurement_temperature 298(2)
_cell_measurement_theta_max 26.89
_cell_measurement_theta_min 2.77
_cell_volume 1461.5(12)
_computing_cell_refinement
;
SAINT (Bruker, 2002)
;
_computing_data_collection
;
SMART (Bruker, 2002)
;
_computing_data_reduction
;
SAINT (Bruker, 2002)
;
_computing_molecular_graphics
;
SHELXTL (Sheldrick, 2008) and  DIAMOND (Brandenburg, 2006)
;
_computing_publication_material
;
SHELXTL (Sheldrick, 2008)
;
_computing_structure_refinement
;
SHELXL97 (Sheldrick, 2008)
;
_computing_structure_solution
;
SHELXS97 (Sheldrick, 2008)
;
_diffrn_ambient_temperature 298(2)
_diffrn_measured_fraction_theta_full 0.998
_diffrn_measured_fraction_theta_max 0.998
_diffrn_measurement_device_type 'Bruker SMART CCD'
_diffrn_measurement_method '\f and \w scans'
_diffrn_radiation_monochromator graphite
_diffrn_radiation_source 'fine-focus sealed tube'
_diffrn_radiation_type MoK\a
_diffrn_radiation_wavelength 0.71069
_diffrn_reflns_av_R_equivalents 0.0165
_diffrn_reflns_av_sigmaI/netI 0.0152
_diffrn_reflns_limit_h_max 12
_diffrn_reflns_limit_h_min -13
_diffrn_reflns_limit_k_max 9
_diffrn_reflns_limit_k_min -9
_diffrn_reflns_limit_l_max 19
_diffrn_reflns_limit_l_min -18
_diffrn_reflns_number 9990
_diffrn_reflns_theta_full 25.00
_diffrn_reflns_theta_max 25.00
_diffrn_reflns_theta_min 1.86
_exptl_absorpt_coefficient_mu 2.040
_exptl_absorpt_correction_T_max 0.6857
_exptl_absorpt_correction_T_min 0.5797
_exptl_absorpt_correction_type multi-scan
_exptl_absorpt_process_details
;
(<i>SADABS</i>; Bruker, 2002)
;
_exptl_crystal_colour colorless
_exptl_crystal_density_diffrn 1.679
_exptl_crystal_density_method 'not measured'
_exptl_crystal_description block
_exptl_crystal_F_000 744
_exptl_crystal_size_max 0.30
_exptl_crystal_size_mid 0.20
_exptl_crystal_size_min 0.20
_refine_diff_density_max 0.238
_refine_diff_density_min -0.236
_refine_ls_extinction_method none
_refine_ls_goodness_of_fit_ref 1.047
_refine_ls_hydrogen_treatment constr
_refine_ls_matrix_type full
_refine_ls_number_parameters 190
_refine_ls_number_reflns 2564
_refine_ls_number_restraints 0
_refine_ls_restrained_S_all 1.047
_refine_ls_R_factor_all 0.0215
_refine_ls_R_factor_gt 0.0196
_refine_ls_shift/su_max 0.000
_refine_ls_shift/su_mean 0.000
_refine_ls_structure_factor_coef Fsqd
_refine_ls_weighting_details 'calc w=1/[\s^2^(Fo^2^)+(0.0322P)^2^+0.4083P] where P=(Fo^2^+2Fc^2^)/3'
_refine_ls_weighting_scheme calc
_refine_ls_wR_factor_gt 0.0550
_refine_ls_wR_factor_ref 0.0560
_reflns_number_gt 2404
_reflns_number_total 2564
_reflns_threshold_expression I>2sigma(I)
_cod_data_source_file wm5082sup1.cf
_cod_data_source_block I
_cod_original_sg_symbol_H-M 'P 21/c'
_cod_database_code 2240161
_cod_database_fobs_code 2240161

loop_
_symmetry_equiv_pos_as_xyz
'x, y, z'
'-x, y+1/2, -z+1/2'
'-x, -y, -z'
'x, -y-1/2, z-1/2'

loop_
_atom_site_type_symbol
_atom_site_label
_atom_site_fract_x
_atom_site_fract_y
_atom_site_fract_z
_atom_site_U_iso_or_equiv
_atom_site_adp_type
_atom_site_calc_flag
_atom_site_refinement_flags
_atom_site_occupancy
_atom_site_symmetry_multiplicity
Zn Zn1 0.217983(18) 0.40487(2) 0.117728(11) 0.03587(8) Uani d . 1 1
Cl Cl2 0.33535(4) 0.17571(5) 0.13148(3) 0.04477(12) Uani d . 1 1
Cl Cl3 0.13940(5) 0.47642(7) 0.23837(3) 0.06000(15) Uani d . 1 1
N N1 0.35875(14) 0.59791(17) 0.11822(9) 0.0384(3) Uani d . 1 1
N N2 0.22895(12) 0.47354(16) -0.00704(8) 0.0324(3) Uani d . 1 1
N N3 0.05709(13) 0.29671(17) 0.05158(9) 0.0385(3) Uani d . 1 1
C C4 0.48010(17) 0.7621(2) 0.03495(12) 0.0471(4) Uani d . 1 1
H H4 0.5007 0.7944 -0.0173 0.057 Uiso calc R 1 1
C C5 0.39054(15) 0.6462(2) 0.04352(10) 0.0353(4) Uani d . 1 1
C C10 0.15500(16) 0.40050(19) -0.06497(11) 0.0352(4) Uani d . 1 1
C C9 0.17350(19) 0.4201(2) -0.14845(11) 0.0462(5) Uani d . 1 1
H H9 0.1228 0.3690 -0.1888 0.055 Uiso calc R 1 1
C C12 -0.03366(17) 0.2236(2) -0.08134(13) 0.0463(4) Uani d . 1 1
H H12 -0.0337 0.2290 -0.1386 0.056 Uiso calc R 1 1
C C2 0.5060(2) 0.7802(2) 0.18111(14) 0.0564(5) Uani d . 1 1
H H2 0.5441 0.8240 0.2291 0.068 Uiso calc R 1 1
C C8 0.26887(19) 0.5170(3) -0.16981(11) 0.0497(5) Uani d . 1 1
H H8 0.2832 0.5304 -0.2253 0.060 Uiso calc R 1 1
C C15 -0.02974(17) 0.2127(2) 0.08669(13) 0.0459(4) Uani d . 1 1
H H15 -0.0286 0.2094 0.1441 0.055 Uiso calc R 1 1
C C6 0.32011(15) 0.56916(19) -0.02768(10) 0.0336(4) Uani d . 1 1
C C11 0.05559(15) 0.3024(2) -0.03164(11) 0.0369(4) Uani d . 1 1
C C1 0.41594(19) 0.6650(2) 0.18517(12) 0.0485(5) Uani d . 1 1
H H1 0.3938 0.6323 0.2370 0.058 Uiso calc R 1 1
C C14 -0.12109(18) 0.1307(2) 0.04107(15) 0.0522(5) Uani d . 1 1
H H14 -0.1802 0.0728 0.0673 0.063 Uiso calc R 1 1
C C13 -0.12326(18) 0.1362(2) -0.04368(15) 0.0542(5) Uani d . 1 1
H H13 -0.1841 0.0819 -0.0756 0.065 Uiso calc R 1 1
C C3 0.53854(19) 0.8291(3) 0.10520(14) 0.0560(5) Uani d . 1 1
H H3 0.5994 0.9067 0.1008 0.067 Uiso calc R 1 1
C C7 0.34327(18) 0.5944(2) -0.11007(11) 0.0430(4) Uani d . 1 1
H H7 0.4068 0.6613 -0.1244 0.052 Uiso calc R 1 1

loop_
_atom_site_aniso_label
_atom_site_aniso_U_11
_atom_site_aniso_U_22
_atom_site_aniso_U_33
_atom_site_aniso_U_12
_atom_site_aniso_U_13
_atom_site_aniso_U_23
Zn1 0.04271(14) 0.03704(13) 0.02811(12) 0.00301(8) 0.00414(9) 0.00265(7)
Cl2 0.0482(3) 0.0413(2) 0.0446(3) 0.00621(19) 0.00184(19) 0.00566(19)
Cl3 0.0765(4) 0.0645(3) 0.0410(3) 0.0083(3) 0.0181(2) -0.0013(2)
N1 0.0457(8) 0.0353(8) 0.0339(8) 0.0016(6) 0.0007(6) 0.0008(6)
N2 0.0369(7) 0.0307(7) 0.0296(7) 0.0045(6) 0.0023(6) 0.0007(5)
N3 0.0390(8) 0.0358(8) 0.0410(8) 0.0042(6) 0.0045(6) 0.0028(6)
C4 0.0467(11) 0.0434(10) 0.0518(11) -0.0007(8) 0.0073(9) 0.0049(8)
C5 0.0361(9) 0.0319(8) 0.0381(9) 0.0066(7) 0.0039(7) 0.0012(7)
C10 0.0390(9) 0.0332(9) 0.0330(9) 0.0083(7) 0.0005(7) -0.0021(7)
C9 0.0546(11) 0.0507(11) 0.0328(10) 0.0051(9) -0.0013(8) -0.0075(8)
C12 0.0454(10) 0.0379(10) 0.0541(11) 0.0058(8) -0.0071(8) -0.0063(8)
C2 0.0657(13) 0.0434(11) 0.0571(13) -0.0012(10) -0.0170(10) -0.0062(10)
C8 0.0623(12) 0.0595(12) 0.0284(9) 0.0057(10) 0.0120(8) 0.0005(8)
C15 0.0426(10) 0.0410(10) 0.0549(11) 0.0047(8) 0.0101(8) 0.0073(8)
C6 0.0359(9) 0.0315(8) 0.0335(9) 0.0073(7) 0.0045(7) 0.0014(7)
C11 0.0370(9) 0.0304(8) 0.0429(10) 0.0077(7) -0.0015(7) -0.0017(7)
C1 0.0646(12) 0.0426(11) 0.0370(10) 0.0025(9) -0.0063(9) -0.0023(8)
C14 0.0384(10) 0.0358(10) 0.0831(16) 0.0036(8) 0.0102(10) 0.0056(10)
C13 0.0402(10) 0.0361(10) 0.0844(16) 0.0035(8) -0.0091(10) -0.0081(10)
C3 0.0493(11) 0.0444(11) 0.0731(15) -0.0086(9) -0.0050(10) -0.0010(10)
C7 0.0477(11) 0.0461(11) 0.0365(10) 0.0045(8) 0.0132(8) 0.0037(8)

loop_
_atom_type_symbol
_atom_type_description
_atom_type_scat_dispersion_real
_atom_type_scat_dispersion_imag
_atom_type_scat_source
C C 0.0033 0.0016 'International Tables Vol C Tables 4.2.6.8 and 6.1.1.4'
H H 0.0000 0.0000 'International Tables Vol C Tables 4.2.6.8 and 6.1.1.4'
N N 0.0061 0.0033 'International Tables Vol C Tables 4.2.6.8 and 6.1.1.4'
Cl Cl 0.1484 0.1585 'International Tables Vol C Tables 4.2.6.8 and 6.1.1.4'
Zn Zn 0.2839 1.4301 'International Tables Vol C Tables 4.2.6.8 and 6.1.1.4'

loop_
_geom_angle_atom_site_label_1
_geom_angle_atom_site_label_2
_geom_angle_atom_site_label_3
_geom_angle
N2 Zn1 N3 74.72(6)
N2 Zn1 N1 74.08(5)
N3 Zn1 N1 146.20(6)
N2 Zn1 Cl3 143.70(4)
N3 Zn1 Cl3 100.88(5)
N1 Zn1 Cl3 96.58(5)
N2 Zn1 Cl2 104.28(4)
N3 Zn1 Cl2 97.98(5)
N1 Zn1 Cl2 101.98(6)
Cl3 Zn1 Cl2 111.99(2)
C1 N1 C5 118.30(16)
C1 N1 Zn1 126.03(13)
C5 N1 Zn1 115.64(11)
C6 N2 C10 121.12(14)
C6 N2 Zn1 119.46(11)
C10 N2 Zn1 118.66(11)
C15 N3 C11 118.97(16)
C15 N3 Zn1 125.12(13)
C11 N3 Zn1 115.48(11)
C5 C4 C3 119.01(18)
C5 C4 H4 120.5
C3 C4 H4 120.5
N1 C5 C4 121.64(17)
N1 C5 C6 114.90(15)
C4 C5 C6 123.44(16)
N2 C10 C9 120.56(17)
N2 C10 C11 114.32(15)
C9 C10 C11 125.12(16)
C8 C9 C10 118.35(18)
C8 C9 H9 120.8
C10 C9 H9 120.8
C11 C12 C13 118.6(2)
C11 C12 H12 120.7
C13 C12 H12 120.7
C3 C2 C1 118.67(19)
C3 C2 H2 120.7
C1 C2 H2 120.7
C7 C8 C9 120.90(17)
C7 C8 H8 119.5
C9 C8 H8 119.5
N3 C15 C14 122.48(19)
N3 C15 H15 118.8
C14 C15 H15 118.8
N2 C6 C7 121.20(16)
N2 C6 C5 114.56(14)
C7 C6 C5 124.22(16)
N3 C11 C12 121.68(17)
N3 C11 C10 115.04(15)
C12 C11 C10 123.27(17)
N1 C1 C2 123.08(19)
N1 C1 H1 118.5
C2 C1 H1 118.5
C13 C14 C15 118.87(19)
C13 C14 H14 120.6
C15 C14 H14 120.6
C14 C13 C12 119.42(19)
C14 C13 H13 120.3
C12 C13 H13 120.3
C2 C3 C4 119.32(19)
C2 C3 H3 120.3
C4 C3 H3 120.3
C8 C7 C6 117.84(17)
C8 C7 H7 121.1
C6 C7 H7 121.1

loop_
_geom_bond_atom_site_label_1
_geom_bond_atom_site_label_2
_geom_bond_distance
Zn1 N2 2.1123(14)
Zn1 N3 2.1893(16)
Zn1 N1 2.2160(17)
Zn1 Cl3 2.2684(8)
Zn1 Cl2 2.2883(11)
N1 C1 1.336(2)
N1 C5 1.343(2)
N2 C6 1.333(2)
N2 C10 1.341(2)
N3 C15 1.335(2)
N3 C11 1.349(2)
C4 C5 1.383(3)
C4 C3 1.384(3)
C4 H4 0.9300
C5 C6 1.487(2)
C10 C9 1.392(3)
C10 C11 1.487(2)
C9 C8 1.378(3)
C9 H9 0.9300
C12 C11 1.386(3)
C12 C13 1.392(3)
C12 H12 0.9300
C2 C3 1.365(3)
C2 C1 1.375(3)
C2 H2 0.9300
C8 C7 1.379(3)
C8 H8 0.9300
C15 C14 1.380(3)
C15 H15 0.9300
C6 C7 1.393(2)
C1 H1 0.9300
C14 C13 1.374(3)
C14 H14 0.9300
C13 H13 0.9300
C3 H3 0.9300
C7 H7 0.9300

loop_
_geom_hbond_atom_site_label_D
_geom_hbond_atom_site_label_H
_geom_hbond_atom_site_label_A
_geom_hbond_site_symmetry_A
_geom_hbond_distance_DH
_geom_hbond_distance_HA
_geom_hbond_distance_DA
_geom_hbond_angle_DHA
C4 H4 Cl2 3_665 0.93 2.68 3.518(2) 150.7
C13 H13 Cl2 3 0.93 2.81 3.686(2) 158.2

loop_
_geom_torsion_atom_site_label_1
_geom_torsion_atom_site_label_2
_geom_torsion_atom_site_label_3
_geom_torsion_atom_site_label_4
_geom_torsion
N2 Zn1 N1 C1 174.74(16)
N3 Zn1 N1 C1 151.48(14)
Cl3 Zn1 N1 C1 30.57(15)
Cl2 Zn1 N1 C1 -83.62(15)
N2 Zn1 N1 C5 -7.44(11)
N3 Zn1 N1 C5 -30.69(17)
Cl3 Zn1 N1 C5 -151.60(11)
Cl2 Zn1 N1 C5 94.20(11)
N3 Zn1 N2 C6 177.72(13)
N1 Zn1 N2 C6 10.88(11)
Cl3 Zn1 N2 C6 90.10(13)
Cl2 Zn1 N2 C6 -87.75(12)
N3 Zn1 N2 C10 -12.17(11)
N1 Zn1 N2 C10 -179.01(13)
Cl3 Zn1 N2 C10 -99.79(13)
Cl2 Zn1 N2 C10 82.36(12)
N2 Zn1 N3 C15 -177.15(15)
N1 Zn1 N3 C15 -153.97(13)
Cl3 Zn1 N3 C15 -34.18(14)
Cl2 Zn1 N3 C15 80.15(14)
N2 Zn1 N3 C11 10.46(11)
N1 Zn1 N3 C11 33.64(17)
Cl3 Zn1 N3 C11 153.42(11)
Cl2 Zn1 N3 C11 -92.24(11)
C1 N1 C5 C4 0.1(2)
Zn1 N1 C5 C4 -177.91(13)
C1 N1 C5 C6 -178.31(15)
Zn1 N1 C5 C6 3.69(18)
C3 C4 C5 N1 0.3(3)
C3 C4 C5 C6 178.53(17)
C6 N2 C10 C9 1.4(2)
Zn1 N2 C10 C9 -168.50(13)
C6 N2 C10 C11 -178.11(14)
Zn1 N2 C10 C11 11.94(18)
N2 C10 C9 C8 -0.5(3)
C11 C10 C9 C8 179.05(16)
C10 C9 C8 C7 -0.8(3)
C11 N3 C15 C14 0.2(3)
Zn1 N3 C15 C14 -171.91(14)
C10 N2 C6 C7 -1.2(2)
Zn1 N2 C6 C7 168.70(12)
C10 N2 C6 C5 177.68(14)
Zn1 N2 C6 C5 -12.46(18)
N1 C5 C6 N2 5.3(2)
C4 C5 C6 N2 -173.10(16)
N1 C5 C6 C7 -175.93(16)
C4 C5 C6 C7 5.7(3)
C15 N3 C11 C12 0.0(2)
Zn1 N3 C11 C12 172.94(13)
C15 N3 C11 C10 179.28(14)
Zn1 N3 C11 C10 -7.83(18)
C13 C12 C11 N3 -0.2(3)
C13 C12 C11 C10 -179.42(16)
N2 C10 C11 N3 -2.3(2)
C9 C10 C11 N3 178.21(16)
N2 C10 C11 C12 176.96(15)
C9 C10 C11 C12 -2.6(3)
C5 N1 C1 C2 -0.4(3)
Zn1 N1 C1 C2 177.41(15)
C3 C2 C1 N1 0.2(3)
N3 C15 C14 C13 -0.3(3)
C15 C14 C13 C12 0.1(3)
C11 C12 C13 C14 0.2(3)
C1 C2 C3 C4 0.1(3)
C5 C4 C3 C2 -0.4(3)
C9 C8 C7 C6 1.1(3)
N2 C6 C7 C8 -0.1(3)
C5 C6 C7 C8 -178.83(16)
